data_7705880
loop_
_publ_author_name
'Yang, Meng'
'Ouyang, Zhi-Jian'
'Zhong, Yun-Jing'
'Cai, Jia-Wei'
'Li, Xiao-Hui'
'Dong, Wen'

_publ_section_title
;
 Field-induced slow magnetic relaxation from linear trinuclear
 Co<sup>III</sup>-Co<sup>II</sup>-Co<sup>III</sup> to grid [2 \\times 2]
 tetranuclear mixed-valence cobalt complexes.
;
_journal_issue 46
_journal_name_full 'Dalton transactions (Cambridge, England : 2003)'
_journal_page_first 17017
_journal_page_last 17025
_journal_paper_doi 10.1039/d0dt02863k
_journal_volume 49
_journal_year 2020
_chemical_formula_moiety 'C44 H32 Co3 N24 O12, 4(C4 H9 N O), 3(H2 O)'
_chemical_formula_sum 'C60 H74 Co3 N28 O19'
_chemical_formula_weight 1668.26
_space_group_crystal_system monoclinic
_space_group_IT_number 14
_space_group_name_Hall '-P 2yn'
_space_group_name_H-M_alt 'P 1 21/n 1'
_atom_sites_solution_hydrogens mixed
_atom_sites_solution_primary direct
_audit_creation_date 2020-10-16
_audit_creation_method
;
Olex2 1.2
(compiled 2018.05.29 svn.r3508 for OlexSys, GUI svn.r5506)
;
_audit_update_record
;
2020-10-18 deposited with the CCDC.	2020-11-02 downloaded from the CCDC.
;
_cell_angle_alpha 90
_cell_angle_beta 95.6180(10)
_cell_angle_gamma 90
_cell_formula_units_Z 2
_cell_length_a 12.46890(10)
_cell_length_b 14.21320(10)
_cell_length_c 19.8528(2)
_cell_measurement_reflns_used 15741
_cell_measurement_temperature 100.00(10)
_cell_measurement_theta_max 76.6860
_cell_measurement_theta_min 3.8200
_cell_volume 3501.47(5)
_computing_cell_refinement 'CrysAlisPro 1.171.39.46 (Rigaku OD, 2018)'
_computing_data_collection 'CrysAlisPro 1.171.39.46 (Rigaku OD, 2018)'
_computing_data_reduction 'CrysAlisPro 1.171.39.46 (Rigaku OD, 2018)'
_computing_molecular_graphics 'Olex2 (Dolomanov et al., 2009)'
_computing_publication_material 'Olex2 (Dolomanov et al., 2009)'
_computing_structure_refinement 'ShelXL (Sheldrick, 2015)'
_computing_structure_solution 'ShelXS (Sheldrick, 2008)'
_diffrn_ambient_environment N~2~
_diffrn_ambient_temperature 100.00(10)
_diffrn_detector 'CCD plate'
_diffrn_detector_type HyPix
_diffrn_measured_fraction_theta_full 0.998
_diffrn_measured_fraction_theta_max 0.961
_diffrn_measurement_details
;
List of Runs (angles in degrees, time in seconds):

  # Type    Start    End  Width  t~exp~   \w     \q     \k     \f   Frames
#--------------------------------------------------------------------------
  1  \w    -51.00  26.00   0.50    0.05    --  -46.37  78.00 -45.00  154
  2  \w     46.00  71.00   0.50    0.05    --   46.37  78.00 -45.00   50
  3  \w    137.00 163.00   0.50    0.20    --  107.00  45.00-120.00   52
  4  \w    143.00 169.00   0.50    0.20    --  107.00  78.00 -45.00   52
  5  \w     96.00 145.00   0.50    0.20    --  107.00  61.00   0.00   98
  6  \w     80.00 115.00   0.50    0.05    --   46.37  57.00 120.00   70
  7  \w     41.00  75.00   0.50    0.05    --   46.37  57.00 120.00   68
  8  \w     33.00  71.00   0.50    0.20    --  107.00 -30.00 150.00   76
  9  \w     33.00  69.00   0.50    0.20    --  107.00 -30.00  60.00   72
 10  \w     32.00  71.00   0.50    0.20    --  107.00 -30.00  30.00   78
 11  \w     43.00  71.00   0.50    0.20    --  107.00 -30.00 -30.00   56
 12  \w     46.00  72.00   0.50    0.20    --  107.00 -45.00 -60.00   52
 13  \w     38.00  64.00   0.50    0.20    --  107.00 -30.00-120.00   52
 14  \w     33.00  71.00   0.50    0.20    --  107.00 -30.00-180.00   76
 15  \w     42.00 130.00   0.50    0.20    --  107.00 -78.00-171.00  176
 16  \w     45.00  70.00   0.50    0.20    --  107.00 -45.00   0.00   50
 17  \w     37.00  68.00   0.50    0.20    --  107.00 -30.00   0.00   62
 18  \w     94.00 133.00   0.50    0.20    --  107.00  45.00-120.00   78
 19  \w     39.00  64.00   0.50    0.20    --  107.00 -45.00-150.00   50
 20  \w    -24.00  71.00   0.50    0.05    --   46.37 -78.00-171.00  190
 21  \w    -76.00 -51.00   0.50    0.20    -- -102.00  78.00 -45.00   50
 22  \w    -74.00 -29.00   0.50    0.20    -- -102.00  45.00 -30.00   90
 23  \w    -59.00 -34.00   0.50    0.20    -- -102.00  30.00 -60.00   50
 24  \w    -63.00 -37.00   0.50    0.20    -- -102.00  30.00 -30.00   52
 25  \w    -94.00 -69.00   0.50    0.05    --  -46.37 -78.00-171.00   50
 26  \w   -118.00 -71.00   0.50    0.05    --  -46.37-125.00 -30.00   94
 27  \w   -175.00 -78.00   0.50    0.20    -- -102.00 -78.00-171.00  194
 28  \w    -57.00 -32.00   0.50    0.20    -- -102.00  45.00-180.00   50
;
_diffrn_measurement_device 'four-circle diffractometer'
_diffrn_measurement_device_type 'XtaLAB Synergy R, DW system, HyPix'
_diffrn_measurement_method '\w scans'
_diffrn_orient_matrix_type 'CrysAlisPro convention (1999,Acta A55,543-557)'
_diffrn_orient_matrix_UB_11 -0.0714611000
_diffrn_orient_matrix_UB_12 -0.0293153000
_diffrn_orient_matrix_UB_13 0.0554754000
_diffrn_orient_matrix_UB_21 -0.0396597000
_diffrn_orient_matrix_UB_22 -0.0861327000
_diffrn_orient_matrix_UB_23 -0.0425418000
_diffrn_orient_matrix_UB_31 0.0933865000
_diffrn_orient_matrix_UB_32 -0.0589739000
_diffrn_orient_matrix_UB_33 0.0345494000
_diffrn_radiation_monochromator mirror
_diffrn_radiation_probe x-ray
_diffrn_radiation_type CuK\a
_diffrn_radiation_wavelength 1.54184
_diffrn_reflns_av_R_equivalents 0.0356
_diffrn_reflns_av_unetI/netI 0.0313
_diffrn_reflns_Laue_measured_fraction_full 0.998
_diffrn_reflns_Laue_measured_fraction_max 0.961
_diffrn_reflns_limit_h_max 15
_diffrn_reflns_limit_h_min -15
_diffrn_reflns_limit_k_max 14
_diffrn_reflns_limit_k_min -17
_diffrn_reflns_limit_l_max 25
_diffrn_reflns_limit_l_min -24
_diffrn_reflns_number 25354
_diffrn_reflns_point_group_measured_fraction_full 0.998
_diffrn_reflns_point_group_measured_fraction_max 0.961
_diffrn_reflns_theta_full 67.684
_diffrn_reflns_theta_max 76.996
_diffrn_reflns_theta_min 3.831
_diffrn_source 'Rotating-anode X-ray tube'
_diffrn_source_type 'Rigaku (Cu) X-ray Source'
_exptl_absorpt_coefficient_mu 6.298
_exptl_absorpt_correction_T_max 1.00000
_exptl_absorpt_correction_T_min 0.58021
_exptl_absorpt_correction_type multi-scan
_exptl_absorpt_process_details
;
CrysAlisPro 1.171.39.46 (Rigaku Oxford Diffraction, 2018)
Empirical absorption correction using spherical harmonics,
 implemented in SCALE3 ABSPACK scaling algorithm.
;
_exptl_crystal_colour black
_exptl_crystal_colour_primary black
_exptl_crystal_density_diffrn 1.582
_exptl_crystal_description block
_exptl_crystal_F_000 1726
_exptl_crystal_size_max 0.2
_exptl_crystal_size_mid 0.1
_exptl_crystal_size_min 0.1
_refine_diff_density_max 0.578
_refine_diff_density_min -0.435
_refine_diff_density_rms 0.070
_refine_ls_extinction_coef 0.00105(12)
_refine_ls_extinction_expression Fc^*^=kFc[1+0.001xFc^2^\l^3^/sin(2\q)]^-1/4^
_refine_ls_extinction_method 'SHELXL-2014/7 (Sheldrick 2014'
_refine_ls_goodness_of_fit_ref 1.041
_refine_ls_hydrogen_treatment constr
_refine_ls_matrix_type full
_refine_ls_number_parameters 606
_refine_ls_number_reflns 7119
_refine_ls_number_restraints 28
_refine_ls_restrained_S_all 1.048
_refine_ls_R_factor_all 0.0482
_refine_ls_R_factor_gt 0.0446
_refine_ls_shift/su_max 0.001
_refine_ls_shift/su_mean 0.000
_refine_ls_structure_factor_coef Fsqd
_refine_ls_weighting_details 'w=1/[\s^2^(Fo^2^)+(0.0724P)^2^+2.9251P] where P=(Fo^2^+2Fc^2^)/3'
_refine_ls_weighting_scheme calc
_refine_ls_wR_factor_gt 0.1206
_refine_ls_wR_factor_ref 0.1230
_reflns_Friedel_coverage 0.000
_reflns_number_gt 6594
_reflns_number_total 7119
_reflns_threshold_expression 'I > 2\s(I)'
_cod_data_source_file d0dt02863k2.cif
_cod_data_source_block Co1
_cod_database_code 7705880
_shelx_shelxl_version_number 2014/7
_chemical_oxdiff_formula 'Fe C H O N'
_shelx_space_group_comment
;
The symmetry employed for this shelxl refinement is uniquely defined
by the following loop, which should always be used as a source of
symmetry information in preference to the above space-group names.
They are only intended as comments.
;
_shelx_estimated_absorpt_t_max 0.572
_shelx_estimated_absorpt_t_min 0.366
_reflns_odcompleteness_completeness 99.91
_reflns_odcompleteness_iscentric 1
_reflns_odcompleteness_theta 66.97
_olex2_refinement_description
;
1. Fixed Uiso
 At 1.2 times of:
  All C(H) groups, {H2A,H2B} of O2, {H1A,H1B} of O1, {H9A,H9B} of O9, All
  O(H) groups
 At 1.5 times of:
  All C(H,H,H) groups, {H10A,H10B} of O10
2. Restrained distances
 O7-C27 \\sim O7A-C27A
 with sigma of 0.02
 N13-C27 \\sim N13A-C27A
 with sigma of 0.02
 N13-C29 \\sim N13A-C29A
 with sigma of 0.02
 N13-C30 \\sim N13A-C30A
 with sigma of 0.02
 C27-C28 \\sim C27A-C28A
 with sigma of 0.02
 O7-N13 \\sim O7A-N13A
 with sigma of 0.04
 O7-C28 \\sim O7A-C28A
 with sigma of 0.04
 N13-C28 \\sim N13A-C28A
 with sigma of 0.04
 C27-C29 \\sim C27A-C29A
 with sigma of 0.04
 C27-C30 \\sim C27A-C30A
 with sigma of 0.04
 C29-C30 \\sim C29A-C30A
 with sigma of 0.04
 C23-C25 \\sim C23A-C25A
 with sigma of 0.04
 C25-C26 \\sim C25A-C26A
 with sigma of 0.04
 O8-C24 \\sim O8A-C24A
 with sigma of 0.04
 C23-C26 \\sim C23A-C26A
 with sigma of 0.04
 O8-C23 \\sim O8A-C23A
 with sigma of 0.02
 C23-C24 \\sim C23A-C24A
 with sigma of 0.02
 O8-N14 \\sim O8A-N14A
 with sigma of 0.04
 N14-C24 \\sim N14A-C24A
 with sigma of 0.04
 N14-C23 \\sim N14A-C23A
 with sigma of 0.02
 N14-C25 \\sim N14A-C25A
 with sigma of 0.02
 N14-C26 \\sim N14A-C26A
 with sigma of 0.02
3. Uiso/Uaniso restraints and constraints
Uanis(N14A) \\sim Ueq: with sigma of 0.01 and sigma for terminal atoms of 0.02
Uanis(O7) = Uanis(O7A)
4. Others
 Sof(O7A)=Sof(N13A)=Sof(C27A)=Sof(C28A)=Sof(H28D)=Sof(H28E)=Sof(H28F)=
 Sof(C29A)=Sof(H29D)=Sof(H29E)=Sof(H29F)=Sof(C30A)=Sof(H30D)=Sof(H30E)=
 Sof(H30F)=1-FVAR(1)
 Sof(O7)=Sof(N13)=Sof(C27)=Sof(C28)=Sof(H28A)=Sof(H28B)=Sof(H28C)=Sof(C29)=
 Sof(H29A)=Sof(H29B)=Sof(H29C)=Sof(C30)=Sof(H30A)=Sof(H30B)=Sof(H30C)=FVAR(1)
 Fixed Sof: O8(0.6) N14(0.6) C23(0.6) C24(0.6) H24A(0.6) H24B(0.6) H24C(0.6)
 C25(0.6) H25A(0.6) H25B(0.6) H25C(0.6) C26(0.6) H26A(0.6) H26B(0.6) H26C(0.6)
 O9(0.5) H9A(0.5) H9B(0.5) C23A(0.4) O8A(0.4) N14A(0.4) C24A(0.4) H24D(0.4)
 H24E(0.4) H24F(0.4) C25A(0.4) H25D(0.4) H25E(0.4) H25F(0.4) C26A(0.4)
 H26D(0.4) H26E(0.4) H26F(0.4)
5.a Riding coordinates:
 O5(H5), O6(H6), O2(H2A,H2B), O1(H1A,H1B), O9(H9A,H9B), O10(H10A,H10B)
5.b Me refined with riding coordinates:
 C24(H24A,H24B,H24C), C25(H25A,H25B,H25C), C26(H26A,H26B,H26C), C28(H28A,H28B,
 H28C), C29(H29A,H29B,H29C), C30(H30A,H30B,H30C), C28A(H28D,H28E,H28F),
 C29A(H29D,H29E,H29F), C30A(H30D,H30E,H30F), C24A(H24D,H24E,H24F), C25A(H25D,
 H25E,H25F), C26A(H26D,H26E,H26F)
5.c Aromatic/amide H refined with riding coordinates:
 C4(H4), C5(H5A), C7(H7), C8(H8), C10(H10), C15(H15), C16(H16), C18(H18),
 C19(H19), C21(H21)
;
_olex2_submission_special_instructions 'No special instructions were received'
_oxdiff_exptl_absorpt_empirical_details
;
Empirical correction (ABSPACK) includes:
- Absorption correction using spherical harmonics
- Frame scaling
;
_oxdiff_exptl_absorpt_empirical_full_max 1.461
_oxdiff_exptl_absorpt_empirical_full_min 0.786

loop_
_space_group_symop_operation_xyz
'x, y, z'
'-x+1/2, y+1/2, -z+1/2'
'-x, -y, -z'
'x-1/2, -y-1/2, z-1/2'

loop_
_atom_site_label
_atom_site_type_symbol
_atom_site_fract_x
_atom_site_fract_y
_atom_site_fract_z
_atom_site_U_iso_or_equiv
_atom_site_adp_type
_atom_site_occupancy
_atom_site_site_symmetry_order
_atom_site_calc_flag
_atom_site_refinement_flags_posn
_atom_site_refinement_flags_adp
_atom_site_refinement_flags_occupancy
_atom_site_disorder_assembly
_atom_site_disorder_group
Co2 Co 0.33537(3) 0.21722(3) 0.47141(2) 0.02125(12) Uani 1 1 d . . . . .
Co1 Co 0.0000 0.5000 0.5000 0.02021(14) Uani 1 2 d S T P . .
O3 O 0.35750(13) 0.08744(12) 0.49068(9) 0.0274(4) Uani 1 1 d . . . . .
O5 O -0.16556(16) 0.14046(15) 0.62045(11) 0.0403(5) Uani 1 1 d . . . . .
H5 H -0.1636 0.1977 0.6068 0.048 Uiso 1 1 d R . . . .
O4 O 0.29279(14) 0.18749(13) 0.37844(9) 0.0307(4) Uani 1 1 d . . . . .
O6 O 0.85190(16) 0.30206(15) 0.35416(10) 0.0390(4) Uani 1 1 d . . . . .
H6 H 0.8901 0.3331 0.3288 0.047 Uiso 1 1 d R . . . .
O2 O 0.08875(14) 0.62600(13) 0.51657(9) 0.0322(4) Uani 1 1 d . . . . .
H2A H 0.1343 0.6527 0.4941 0.039 Uiso 1 1 d R . . . .
H2B H 0.1160 0.6401 0.5565 0.039 Uiso 1 1 d R . . . .
O1 O -0.04177(14) 0.53769(13) 0.39917(8) 0.0290(4) Uani 1 1 d . . . . .
H1A H -0.1096 0.5370 0.3920 0.035 Uiso 1 1 d R . . . .
H1B H -0.0168 0.4966 0.3733 0.035 Uiso 1 1 d R . . . .
N2 N 0.27567(15) 0.33951(14) 0.45698(10) 0.0231(4) Uani 1 1 d . . . . .
N8 N 0.29474(16) 0.42217(14) 0.42809(10) 0.0262(4) Uani 1 1 d . . . . .
N7 N 0.21143(16) 0.47648(15) 0.43518(10) 0.0261(4) Uani 1 1 d . . . . .
N1 N 0.13753(15) 0.43069(14) 0.46880(10) 0.0233(4) Uani 1 1 d . . . . .
N6 N 0.13541(16) 0.26893(14) 0.51187(11) 0.0249(4) Uani 1 1 d . . . . .
N3 N 0.20248(15) 0.19936(14) 0.50780(10) 0.0238(4) Uani 1 1 d . . . . .
N5 N 0.41348(15) 0.24933(13) 0.55493(10) 0.0212(4) Uani 1 1 d . . . . .
N12 N 0.40291(16) 0.25796(14) 0.62121(10) 0.0241(4) Uani 1 1 d . . . . .
N11 N 0.49881(17) 0.27991(14) 0.65156(10) 0.0254(4) Uani 1 1 d . . . . .
N10 N 0.57283(16) 0.28548(14) 0.60565(10) 0.0234(4) Uani 1 1 d . . . . .
N9 N 0.55452(15) 0.26064(13) 0.48321(9) 0.0214(4) Uani 1 1 d . . . . .
N4 N 0.47279(15) 0.23781(13) 0.44085(9) 0.0212(4) Uani 1 1 d . . . . .
C1 C 0.17903(18) 0.34600(17) 0.48102(11) 0.0236(5) Uani 1 1 d . . . . .
C2 C 0.1870(2) 0.11097(17) 0.53078(12) 0.0256(5) Uani 1 1 d . . . . .
C3 C 0.27542(19) 0.05247(17) 0.51753(12) 0.0267(5) Uani 1 1 d . . . . .
C4 C 0.2710(2) -0.04542(18) 0.53320(13) 0.0314(5) Uani 1 1 d . . . . .
H4 H 0.3280 -0.0850 0.5255 0.038 Uiso 1 1 calc R . . . .
C5 C 0.1824(2) -0.07987(18) 0.55944(14) 0.0334(6) Uani 1 1 d . . . . .
H5A H 0.1792 -0.1441 0.5682 0.040 Uiso 1 1 calc R . . . .
C6 C 0.0936(2) -0.02228(18) 0.57435(13) 0.0308(5) Uani 1 1 d . . . . .
C7 C 0.0034(2) -0.06182(19) 0.60097(14) 0.0358(6) Uani 1 1 d . . . . .
H7 H 0.0017 -0.1263 0.6087 0.043 Uiso 1 1 calc R . . . .
C8 C -0.0823(2) -0.0073(2) 0.61585(14) 0.0360(6) Uani 1 1 d . . . . .
H8 H -0.1415 -0.0345 0.6333 0.043 Uiso 1 1 calc R . . . .
C9 C -0.0793(2) 0.08988(19) 0.60439(13) 0.0316(5) Uani 1 1 d . . . . .
C10 C 0.0075(2) 0.13172(18) 0.57720(12) 0.0280(5) Uani 1 1 d . . . . .
H10 H 0.0078 0.1962 0.5695 0.034 Uiso 1 1 calc R . . . .
C11 C 0.09513(19) 0.07603(18) 0.56140(12) 0.0266(5) Uani 1 1 d . . . . .
C12 C 0.51721(18) 0.26573(15) 0.54690(11) 0.0205(4) Uani 1 1 d . . . . .
C13 C 0.4762(2) 0.22737(16) 0.37309(11) 0.0232(5) Uani 1 1 d . . . . .
C14 C 0.3730(2) 0.19894(17) 0.34222(12) 0.0276(5) Uani 1 1 d . . . . .
C15 C 0.3614(2) 0.1816(2) 0.27106(13) 0.0350(6) Uani 1 1 d . . . . .
H15 H 0.2953 0.1629 0.2495 0.042 Uiso 1 1 calc R . . . .
C16 C 0.4476(3) 0.1926(2) 0.23514(13) 0.0372(6) Uani 1 1 d . . . . .
H16 H 0.4387 0.1800 0.1890 0.045 Uiso 1 1 calc R . . . .
C17 C 0.5511(2) 0.22247(18) 0.26429(12) 0.0314(6) Uani 1 1 d . . . . .
C18 C 0.6381(3) 0.2336(2) 0.22485(13) 0.0380(6) Uani 1 1 d . . . . .
H18 H 0.6275 0.2222 0.1786 0.046 Uiso 1 1 calc R . . . .
C19 C 0.7384(3) 0.2609(2) 0.25318(14) 0.0378(6) Uani 1 1 d . . . . .
H19 H 0.7950 0.2677 0.2264 0.045 Uiso 1 1 calc R . . . .
C20 C 0.7541(2) 0.27824(18) 0.32260(13) 0.0311(5) Uani 1 1 d . . . . .
C21 C 0.6700(2) 0.26884(16) 0.36354(12) 0.0255(5) Uani 1 1 d . . . . .
H21 H 0.6818 0.2814 0.4097 0.031 Uiso 1 1 calc R . . . .
C22 C 0.5680(2) 0.24058(16) 0.33520(11) 0.0247(5) Uani 1 1 d . . . . .
O8 O 0.0054(4) 0.3981(3) 0.30215(19) 0.0488(9) Uani 0.6 1 d D . . A 1
N14 N 0.0218(5) 0.4442(6) 0.1963(3) 0.0268(15) Uani 0.6 1 d D . . A 1
C23 C 0.0615(4) 0.4040(4) 0.2525(2) 0.0348(11) Uani 0.6 1 d D . . A 1
C24 C 0.1758(5) 0.3701(7) 0.2570(3) 0.072(2) Uani 0.6 1 d D . . A 1
H24A H 0.2047 0.3804 0.2146 0.107 Uiso 0.6 1 calc R . . A 1
H24B H 0.2180 0.4040 0.2921 0.107 Uiso 0.6 1 calc R . . A 1
H24C H 0.1780 0.3041 0.2674 0.107 Uiso 0.6 1 calc R . . A 1
C25 C -0.0930(5) 0.4715(5) 0.1931(3) 0.0306(15) Uani 0.6 1 d D . . A 1
H25A H -0.1144 0.5003 0.1501 0.046 Uiso 0.6 1 calc R . . A 1
H25B H -0.1363 0.4166 0.1984 0.046 Uiso 0.6 1 calc R . . A 1
H25C H -0.1029 0.5154 0.2287 0.046 Uiso 0.6 1 calc R . . A 1
C26 C 0.0728(5) 0.4556(6) 0.1329(3) 0.0286(15) Uani 0.6 1 d D . . A 1
H26A H 0.0243 0.4879 0.1003 0.043 Uiso 0.6 1 calc R . . A 1
H26B H 0.1379 0.4914 0.1416 0.043 Uiso 0.6 1 calc R . . A 1
H26C H 0.0894 0.3948 0.1156 0.043 Uiso 0.6 1 calc R . . A 1
O7 O -0.2562(6) 0.5353(13) 0.3795(6) 0.0485(19) Uani 0.645(9) 1 d D . . B 1
N13 N -0.4271(3) 0.4973(2) 0.3530(2) 0.0264(11) Uani 0.645(9) 1 d D . . B 1
C27 C -0.3335(4) 0.5214(3) 0.3318(3) 0.0324(13) Uani 0.645(9) 1 d D . . B 1
C28 C -0.3284(7) 0.5311(5) 0.2577(4) 0.0443(19) Uani 0.645(9) 1 d D . . B 1
H28A H -0.3975 0.5165 0.2344 0.066 Uiso 0.645(9) 1 calc R . . B 1
H28B H -0.3090 0.5945 0.2474 0.066 Uiso 0.645(9) 1 calc R . . B 1
H28C H -0.2753 0.4885 0.2433 0.066 Uiso 0.645(9) 1 calc R . . B 1
C29 C -0.4374(7) 0.4942(6) 0.4268(5) 0.0303(17) Uani 0.645(9) 1 d D . . B 1
H29A H -0.5094 0.4757 0.4342 0.045 Uiso 0.645(9) 1 calc R . . B 1
H29B H -0.3870 0.4496 0.4478 0.045 Uiso 0.645(9) 1 calc R . . B 1
H29C H -0.4226 0.5554 0.4459 0.045 Uiso 0.645(9) 1 calc R . . B 1
C30 C -0.5244(5) 0.4815(9) 0.3059(7) 0.028(3) Uani 0.645(9) 1 d D . . B 1
H30A H -0.5835 0.4646 0.3311 0.042 Uiso 0.645(9) 1 calc R . . B 1
H30B H -0.5419 0.5380 0.2807 0.042 Uiso 0.645(9) 1 calc R . . B 1
H30C H -0.5112 0.4315 0.2752 0.042 Uiso 0.645(9) 1 calc R . . B 1
O9 O 0.0218(4) 0.2357(4) 0.2951(2) 0.0549(12) Uani 0.5 1 d . . . . .
H9A H 0.0321 0.2941 0.3022 0.066 Uiso 0.5 1 d R . . . .
H9B H 0.0146 0.2266 0.2526 0.066 Uiso 0.5 1 d R . . . .
O10 O 0.20888(14) 0.67276(14) 0.40775(9) 0.0342(4) Uani 1 1 d . . . . .
H10A H 0.2038 0.6125 0.4022 0.051 Uiso 1 1 d R . . . .
H10B H 0.2757 0.6833 0.4030 0.051 Uiso 1 1 d R . . . .
O7A O -0.2527(12) 0.527(3) 0.3634(13) 0.0485(19) Uani 0.355(9) 1 d D . . B 2
N13A N -0.4105(5) 0.5023(5) 0.3087(4) 0.033(2) Uani 0.355(9) 1 d D . . B 2
C27A C -0.3537(9) 0.5067(6) 0.3682(5) 0.045(3) Uani 0.355(9) 1 d D . . B 2
C28A C -0.4100(17) 0.4841(15) 0.4286(10) 0.065(7) Uani 0.355(9) 1 d D . . B 2
H28D H -0.4847 0.4721 0.4149 0.097 Uiso 0.355(9) 1 calc R . . B 2
H28E H -0.3779 0.4292 0.4505 0.097 Uiso 0.355(9) 1 calc R . . B 2
H28F H -0.4037 0.5362 0.4595 0.097 Uiso 0.355(9) 1 calc R . . B 2
C29A C -0.3565(15) 0.519(2) 0.2461(10) 0.092(9) Uani 0.355(9) 1 d D . . B 2
H29D H -0.4083 0.5133 0.2072 0.137 Uiso 0.355(9) 1 calc R . . B 2
H29E H -0.3259 0.5810 0.2474 0.137 Uiso 0.355(9) 1 calc R . . B 2
H29F H -0.3004 0.4733 0.2432 0.137 Uiso 0.355(9) 1 calc R . . B 2
C30A C -0.5277(12) 0.4886(19) 0.3017(15) 0.051(8) Uani 0.355(9) 1 d D . . B 2
H30D H -0.5537 0.4874 0.2546 0.077 Uiso 0.355(9) 1 calc R . . B 2
H30E H -0.5446 0.4301 0.3224 0.077 Uiso 0.355(9) 1 calc R . . B 2
H30F H -0.5614 0.5394 0.3236 0.077 Uiso 0.355(9) 1 calc R . . B 2
C23A C 0.0955(8) 0.4438(7) 0.2515(5) 0.058(3) Uani 0.4 1 d D . . C 2
O8A O 0.0549(5) 0.4392(4) 0.3085(2) 0.0408(12) Uani 0.4 1 d D . . C 2
N14A N 0.0428(12) 0.4483(15) 0.1957(6) 0.073(5) Uani 0.4 1 d D U . C 2
C24A C 0.2135(6) 0.4312(6) 0.2442(4) 0.0391(16) Uani 0.4 1 d D . . C 2
H24D H 0.2526 0.4279 0.2883 0.059 Uiso 0.4 1 calc R . . C 2
H24E H 0.2241 0.3740 0.2200 0.059 Uiso 0.4 1 calc R . . C 2
H24F H 0.2391 0.4835 0.2198 0.059 Uiso 0.4 1 calc R . . C 2
C25A C -0.0753(13) 0.4758(15) 0.1980(12) 0.119(10) Uani 0.4 1 d D . . C 2
H25D H -0.1105 0.4777 0.1528 0.179 Uiso 0.4 1 calc R . . C 2
H25E H -0.1102 0.4302 0.2241 0.179 Uiso 0.4 1 calc R . . C 2
H25F H -0.0793 0.5367 0.2185 0.179 Uiso 0.4 1 calc R . . C 2
C26A C 0.0865(18) 0.4446(12) 0.1307(8) 0.112(10) Uani 0.4 1 d D . . C 2
H26D H 0.0289 0.4495 0.0951 0.168 Uiso 0.4 1 calc R . . C 2
H26E H 0.1359 0.4958 0.1274 0.168 Uiso 0.4 1 calc R . . C 2
H26F H 0.1236 0.3860 0.1266 0.168 Uiso 0.4 1 calc R . . C 2

loop_
_atom_site_aniso_label
_atom_site_aniso_U_11
_atom_site_aniso_U_22
_atom_site_aniso_U_33
_atom_site_aniso_U_23
_atom_site_aniso_U_13
_atom_site_aniso_U_12
Co2 0.0204(2) 0.0203(2) 0.0230(2) -0.00133(13) 0.00222(14) 0.00337(13)
Co1 0.0174(2) 0.0240(3) 0.0192(2) 0.00365(19) 0.00142(18) 0.00449(19)
O3 0.0276(8) 0.0228(8) 0.0317(9) -0.0028(7) 0.0030(7) 0.0031(7)
O5 0.0355(10) 0.0377(11) 0.0505(12) 0.0049(9) 0.0178(9) 0.0001(8)
O4 0.0308(9) 0.0290(9) 0.0311(9) -0.0028(7) -0.0031(7) 0.0015(7)
O6 0.0408(11) 0.0486(12) 0.0305(10) -0.0012(8) 0.0180(8) -0.0072(9)
O2 0.0302(9) 0.0353(10) 0.0316(9) -0.0017(7) 0.0064(7) -0.0077(7)
O1 0.0251(8) 0.0370(10) 0.0244(8) 0.0042(7) 0.0005(6) 0.0061(7)
N2 0.0208(9) 0.0245(10) 0.0244(9) 0.0016(8) 0.0037(7) 0.0030(7)
N8 0.0255(10) 0.0251(10) 0.0286(10) 0.0041(8) 0.0059(8) 0.0047(8)
N7 0.0231(9) 0.0275(10) 0.0285(10) 0.0075(8) 0.0062(8) 0.0055(8)
N1 0.0194(9) 0.0252(10) 0.0257(10) 0.0056(8) 0.0046(7) 0.0062(7)
N6 0.0223(9) 0.0217(10) 0.0308(10) 0.0026(8) 0.0024(8) 0.0037(7)
N3 0.0206(9) 0.0237(10) 0.0268(10) 0.0004(8) 0.0004(7) 0.0024(7)
N5 0.0230(9) 0.0190(9) 0.0226(9) -0.0002(7) 0.0073(7) 0.0042(7)
N12 0.0298(10) 0.0211(9) 0.0221(9) 0.0002(7) 0.0071(8) 0.0043(8)
N11 0.0309(10) 0.0239(10) 0.0223(10) 0.0003(7) 0.0066(8) 0.0013(8)
N10 0.0269(10) 0.0234(10) 0.0202(9) 0.0008(7) 0.0040(7) 0.0020(7)
N9 0.0237(9) 0.0217(9) 0.0190(9) -0.0012(7) 0.0027(7) 0.0045(7)
N4 0.0257(9) 0.0175(9) 0.0205(9) -0.0005(7) 0.0035(7) 0.0049(7)
C1 0.0211(10) 0.0245(11) 0.0253(11) 0.0015(9) 0.0037(8) 0.0038(9)
C2 0.0274(11) 0.0201(11) 0.0285(12) 0.0005(9) -0.0020(9) 0.0013(9)
C3 0.0264(11) 0.0254(12) 0.0271(12) -0.0020(9) -0.0029(9) 0.0006(9)
C4 0.0345(13) 0.0228(12) 0.0354(13) 0.0006(10) -0.0039(10) 0.0054(10)
C5 0.0399(14) 0.0223(12) 0.0365(14) 0.0036(10) -0.0044(11) -0.0017(10)
C6 0.0337(13) 0.0271(12) 0.0307(13) 0.0028(10) -0.0015(10) -0.0018(10)
C7 0.0449(15) 0.0273(13) 0.0342(14) 0.0060(10) -0.0002(11) -0.0083(11)
C8 0.0349(14) 0.0379(15) 0.0359(14) 0.0049(11) 0.0060(11) -0.0068(11)
C9 0.0315(13) 0.0342(13) 0.0292(12) 0.0011(10) 0.0038(10) -0.0034(10)
C10 0.0279(12) 0.0285(12) 0.0276(12) 0.0011(10) 0.0017(9) -0.0001(10)
C11 0.0276(12) 0.0264(12) 0.0250(11) 0.0021(9) -0.0023(9) -0.0007(9)
C12 0.0235(10) 0.0181(10) 0.0204(10) -0.0004(8) 0.0056(8) 0.0046(8)
C13 0.0336(12) 0.0179(10) 0.0182(10) -0.0009(8) 0.0024(9) 0.0067(9)
C14 0.0339(13) 0.0222(11) 0.0257(12) -0.0009(9) -0.0017(10) 0.0060(10)
C15 0.0450(15) 0.0323(13) 0.0258(12) -0.0048(10) -0.0064(11) 0.0034(11)
C16 0.0565(17) 0.0348(14) 0.0189(11) -0.0033(10) -0.0025(11) 0.0106(13)
C17 0.0499(16) 0.0258(12) 0.0184(11) 0.0000(9) 0.0034(10) 0.0114(11)
C18 0.0593(18) 0.0376(14) 0.0181(12) 0.0011(10) 0.0088(11) 0.0117(13)
C19 0.0520(17) 0.0396(15) 0.0248(13) 0.0036(11) 0.0197(12) 0.0090(13)
C20 0.0390(14) 0.0312(13) 0.0250(12) 0.0008(10) 0.0124(10) 0.0036(11)
C21 0.0362(13) 0.0222(11) 0.0195(11) 0.0001(8) 0.0099(9) 0.0055(9)
C22 0.0376(13) 0.0176(10) 0.0192(10) 0.0007(8) 0.0043(9) 0.0066(9)
O8 0.057(2) 0.053(2) 0.041(2) -0.0073(17) 0.0286(18) -0.017(2)
N14 0.0221(19) 0.026(3) 0.032(3) 0.000(2) 0.0022(16) 0.0007(17)
C23 0.043(3) 0.045(3) 0.016(2) -0.007(2) 0.0044(18) 0.000(2)
C24 0.044(3) 0.129(7) 0.040(3) -0.020(4) -0.005(3) 0.034(4)
C25 0.022(2) 0.032(3) 0.039(3) 0.005(3) 0.005(2) 0.004(2)
C26 0.040(3) 0.031(4) 0.015(3) -0.010(2) 0.0045(19) -0.010(2)
O7 0.0288(12) 0.054(4) 0.060(7) -0.019(4) -0.012(2) 0.0056(14)
N13 0.029(2) 0.0256(17) 0.024(2) 0.0017(13) -0.0022(15) 0.0009(13)
C27 0.030(3) 0.026(2) 0.041(3) -0.002(2) 0.002(2) 0.0045(17)
C28 0.055(5) 0.036(3) 0.046(3) 0.000(2) 0.024(3) 0.002(3)
C29 0.038(3) 0.027(4) 0.025(3) 0.003(2) 0.001(2) 0.004(3)
C30 0.021(4) 0.029(5) 0.034(5) 0.001(3) -0.003(3) 0.010(4)
O9 0.078(3) 0.058(3) 0.031(2) 0.003(2) 0.017(2) -0.019(2)
O10 0.0271(9) 0.0370(10) 0.0380(10) 0.0071(8) 0.0013(7) -0.0025(8)
O7A 0.0288(12) 0.054(4) 0.060(7) -0.019(4) -0.012(2) 0.0056(14)
N13A 0.025(4) 0.038(4) 0.037(5) 0.004(3) 0.002(3) -0.002(3)
C27A 0.044(7) 0.030(5) 0.058(7) -0.011(5) -0.016(6) 0.013(4)
C28A 0.125(19) 0.040(7) 0.027(6) -0.005(4) -0.008(8) 0.059(9)
C29A 0.036(7) 0.18(2) 0.059(10) 0.016(11) 0.017(6) -0.024(9)
C30A 0.056(14) 0.044(12) 0.053(14) -0.005(9) -0.001(10) -0.030(10)
C23A 0.074(7) 0.028(5) 0.073(7) -0.005(4) 0.000(5) -0.021(4)
O8A 0.051(3) 0.048(3) 0.025(2) 0.006(2) 0.014(2) -0.013(3)
N14A 0.137(10) 0.055(7) 0.032(6) -0.005(5) 0.035(6) -0.025(7)
C24A 0.040(4) 0.036(4) 0.041(4) -0.004(3) 0.004(3) -0.007(3)
C25A 0.070(11) 0.071(11) 0.20(2) -0.070(12) -0.069(11) 0.008(8)
C26A 0.24(2) 0.021(6) 0.090(12) 0.007(6) 0.101(13) -0.013(9)

loop_
_atom_type_symbol
_atom_type_description
_atom_type_scat_dispersion_real
_atom_type_scat_dispersion_imag
_atom_type_scat_source
C C 0.0181 0.0091 'International Tables Vol C Tables 4.2.6.8 and 6.1.1.4'
H H 0.0000 0.0000 'International Tables Vol C Tables 4.2.6.8 and 6.1.1.4'
Co Co -2.3653 3.6143 'International Tables Vol C Tables 4.2.6.8 and 6.1.1.4'
N N 0.0311 0.0180 'International Tables Vol C Tables 4.2.6.8 and 6.1.1.4'
O O 0.0492 0.0322 'International Tables Vol C Tables 4.2.6.8 and 6.1.1.4'

loop_
_geom_angle_atom_site_label_1
_geom_angle_atom_site_label_2
_geom_angle_atom_site_label_3
_geom_angle
_geom_angle_site_symmetry_1
_geom_angle_site_symmetry_3
_geom_angle_publ_flag
O3 Co2 O4 90.05(8) . . y
O3 Co2 N2 164.91(8) . . y
N2 Co2 O4 89.37(8) . . y
N3 Co2 O3 84.72(8) . . y
N3 Co2 O4 99.67(8) . . y
N3 Co2 N2 80.52(8) . . y
N3 Co2 N5 95.32(8) . . y
N3 Co2 N4 176.08(8) . . y
N5 Co2 O3 90.32(8) . . y
N5 Co2 O4 164.97(8) . . y
N5 Co2 N2 94.12(8) . . y
N5 Co2 N4 80.77(8) . . y
N4 Co2 O3 95.53(8) . . y
N4 Co2 O4 84.24(8) . . y
N4 Co2 N2 99.41(8) . . y
O2 Co1 O2 180.0 . 3_566 y
O2 Co1 N1 89.25(7) 3_566 . y
O2 Co1 N1 90.75(7) 3_566 3_566 y
O2 Co1 N1 90.75(7) . . y
O2 Co1 N1 89.25(7) . 3_566 y
O1 Co1 O2 89.45(7) 3_566 . y
O1 Co1 O2 90.55(7) 3_566 3_566 y
O1 Co1 O2 89.45(7) . 3_566 y
O1 Co1 O2 90.54(7) . . y
O1 Co1 O1 180.0 3_566 . y
O1 Co1 N1 91.60(7) . 3_566 y
O1 Co1 N1 88.40(7) . . y
O1 Co1 N1 88.41(7) 3_566 3_566 y
O1 Co1 N1 91.60(7) 3_566 . y
N1 Co1 N1 180.0 3_566 . y
C3 O3 Co2 110.48(15) . . ?
C9 O5 H5 112.4 . . ?
C14 O4 Co2 110.48(15) . . ?
C20 O6 H6 112.8 . . ?
Co1 O2 H2A 131.8 . . ?
Co1 O2 H2B 119.8 . . ?
H2A O2 H2B 99.1 . . ?
Co1 O1 H1A 108.1 . . ?
Co1 O1 H1B 109.2 . . ?
H1A O1 H1B 108.0 . . ?
N8 N2 Co2 141.57(15) . . ?
N8 N2 C1 107.18(19) . . ?
C1 N2 Co2 111.17(16) . . ?
N7 N8 N2 107.13(18) . . ?
N8 N7 N1 110.70(19) . . ?
N7 N1 Co1 121.89(14) . . ?
C1 N1 Co1 132.96(16) . . ?
C1 N1 N7 104.75(18) . . ?
N3 N6 C1 106.82(19) . . ?
N6 N3 Co2 120.95(16) . . ?
N6 N3 C2 124.7(2) . . ?
C2 N3 Co2 114.33(16) . . ?
N12 N5 Co2 142.12(16) . . ?
C12 N5 Co2 110.95(15) . . ?
C12 N5 N12 106.84(19) . . ?
N11 N12 N5 107.30(18) . . ?
N12 N11 N10 110.53(18) . . ?
C12 N10 N11 104.23(19) . . ?
N4 N9 C12 106.91(18) . . ?
N9 N4 Co2 120.56(15) . . ?
N9 N4 C13 124.8(2) . . ?
C13 N4 Co2 114.65(16) . . ?
N2 C1 N6 120.4(2) . . ?
N1 C1 N2 110.2(2) . . ?
N1 C1 N6 129.4(2) . . ?
N3 C2 C3 109.9(2) . . ?
N3 C2 C11 127.4(2) . . ?
C3 C2 C11 122.6(2) . . ?
O3 C3 C2 120.5(2) . . ?
O3 C3 C4 120.7(2) . . ?
C2 C3 C4 118.8(2) . . ?
C3 C4 H4 120.5 . . ?
C5 C4 C3 119.0(2) . . ?
C5 C4 H4 120.5 . . ?
C4 C5 H5A 118.4 . . ?
C4 C5 C6 123.2(2) . . ?
C6 C5 H5A 118.4 . . ?
C7 C6 C5 120.8(2) . . ?
C7 C6 C11 119.1(2) . . ?
C11 C6 C5 120.0(2) . . ?
C6 C7 H7 119.3 . . ?
C8 C7 C6 121.5(3) . . ?
C8 C7 H7 119.3 . . ?
C7 C8 H8 120.4 . . ?
C7 C8 C9 119.2(3) . . ?
C9 C8 H8 120.4 . . ?
O5 C9 C8 116.7(2) . . ?
O5 C9 C10 122.0(2) . . ?
C10 C9 C8 121.3(3) . . ?
C9 C10 H10 120.1 . . ?
C9 C10 C11 119.8(2) . . ?
C11 C10 H10 120.1 . . ?
C6 C11 C2 116.2(2) . . ?
C10 C11 C2 124.6(2) . . ?
C10 C11 C6 119.2(2) . . ?
N5 C12 N9 120.8(2) . . ?
N10 C12 N5 111.1(2) . . ?
N10 C12 N9 128.1(2) . . ?
N4 C13 C14 110.0(2) . . ?
N4 C13 C22 127.3(2) . . ?
C14 C13 C22 122.7(2) . . ?
O4 C14 C13 120.6(2) . . ?
O4 C14 C15 121.2(2) . . ?
C15 C14 C13 118.2(2) . . ?
C14 C15 H15 120.2 . . ?
C16 C15 C14 119.5(3) . . ?
C16 C15 H15 120.2 . . ?
C15 C16 H16 118.2 . . ?
C15 C16 C17 123.6(2) . . ?
C17 C16 H16 118.2 . . ?
C16 C17 C22 119.7(2) . . ?
C18 C17 C16 121.6(2) . . ?
C18 C17 C22 118.7(3) . . ?
C17 C18 H18 119.2 . . ?
C19 C18 C17 121.6(2) . . ?
C19 C18 H18 119.2 . . ?
C18 C19 H19 120.4 . . ?
C18 C19 C20 119.2(3) . . ?
C20 C19 H19 120.4 . . ?
O6 C20 C19 122.2(2) . . ?
O6 C20 C21 116.6(2) . . ?
C21 C20 C19 121.2(3) . . ?
C20 C21 H21 120.0 . . ?
C20 C21 C22 119.9(2) . . ?
C22 C21 H21 120.0 . . ?
C17 C22 C13 116.3(2) . . ?
C21 C22 C13 124.4(2) . . ?
C21 C22 C17 119.3(2) . . ?
C23 N14 C25 115.8(6) . . ?
C23 N14 C26 128.2(5) . . ?
C26 N14 C25 115.6(5) . . ?
O8 C23 N14 120.1(5) . . ?
O8 C23 C24 121.7(5) . . ?
N14 C23 C24 118.1(5) . . ?
C23 C24 H24A 109.5 . . ?
C23 C24 H24B 109.5 . . ?
C23 C24 H24C 109.5 . . ?
H24A C24 H24B 109.5 . . ?
H24A C24 H24C 109.5 . . ?
H24B C24 H24C 109.5 . . ?
N14 C25 H25A 109.5 . . ?
N14 C25 H25B 109.5 . . ?
N14 C25 H25C 109.5 . . ?
H25A C25 H25B 109.5 . . ?
H25A C25 H25C 109.5 . . ?
H25B C25 H25C 109.5 . . ?
N14 C26 H26A 109.5 . . ?
N14 C26 H26B 109.5 . . ?
N14 C26 H26C 109.5 . . ?
H26A C26 H26B 109.5 . . ?
H26A C26 H26C 109.5 . . ?
H26B C26 H26C 109.5 . . ?
C27 N13 C29 119.1(5) . . ?
C27 N13 C30 122.3(6) . . ?
C30 N13 C29 118.4(6) . . ?
O7 C27 N13 114.9(8) . . ?
O7 C27 C28 127.5(8) . . ?
N13 C27 C28 117.6(5) . . ?
C27 C28 H28A 109.5 . . ?
C27 C28 H28B 109.5 . . ?
C27 C28 H28C 109.5 . . ?
H28A C28 H28B 109.5 . . ?
H28A C28 H28C 109.5 . . ?
H28B C28 H28C 109.5 . . ?
N13 C29 H29A 109.5 . . ?
N13 C29 H29B 109.5 . . ?
N13 C29 H29C 109.5 . . ?
H29A C29 H29B 109.5 . . ?
H29A C29 H29C 109.5 . . ?
H29B C29 H29C 109.5 . . ?
N13 C30 H30A 109.5 . . ?
N13 C30 H30B 109.5 . . ?
N13 C30 H30C 109.5 . . ?
H30A C30 H30B 109.5 . . ?
H30A C30 H30C 109.5 . . ?
H30B C30 H30C 109.5 . . ?
H9A O9 H9B 108.2 . . ?
H10A O10 H10B 102.6 . . ?
C27A N13A C29A 119.5(10) . . ?
C27A N13A C30A 122.3(14) . . ?
C30A N13A C29A 118.0(15) . . ?
O7A C27A N13A 112.6(15) . . ?
O7A C27A C28A 130.1(17) . . ?
N13A C27A C28A 117.3(13) . . ?
C27A C28A H28D 109.5 . . ?
C27A C28A H28E 109.5 . . ?
C27A C28A H28F 109.5 . . ?
H28D C28A H28E 109.5 . . ?
H28D C28A H28F 109.5 . . ?
H28E C28A H28F 109.5 . . ?
N13A C29A H29D 109.5 . . ?
N13A C29A H29E 109.5 . . ?
N13A C29A H29F 109.5 . . ?
H29D C29A H29E 109.5 . . ?
H29D C29A H29F 109.5 . . ?
H29E C29A H29F 109.5 . . ?
N13A C30A H30D 109.5 . . ?
N13A C30A H30E 109.5 . . ?
N13A C30A H30F 109.5 . . ?
H30D C30A H30E 109.5 . . ?
H30D C30A H30F 109.5 . . ?
H30E C30A H30F 109.5 . . ?
O8A C23A C24A 123.5(9) . . ?
N14A C23A O8A 125.0(11) . . ?
N14A C23A C24A 111.1(10) . . ?
C23A N14A C25A 114.6(13) . . ?
C23A N14A C26A 125.8(15) . . ?
C26A N14A C25A 118.9(14) . . ?
C23A C24A H24D 109.5 . . ?
C23A C24A H24E 109.5 . . ?
C23A C24A H24F 109.5 . . ?
H24D C24A H24E 109.5 . . ?
H24D C24A H24F 109.5 . . ?
H24E C24A H24F 109.5 . . ?
N14A C25A H25D 109.5 . . ?
N14A C25A H25E 109.5 . . ?
N14A C25A H25F 109.5 . . ?
H25D C25A H25E 109.5 . . ?
H25D C25A H25F 109.5 . . ?
H25E C25A H25F 109.5 . . ?
N14A C26A H26D 109.5 . . ?
N14A C26A H26E 109.5 . . ?
N14A C26A H26F 109.5 . . ?
H26D C26A H26E 109.5 . . ?
H26D C26A H26F 109.5 . . ?
H26E C26A H26F 109.5 . . ?

loop_
_geom_bond_atom_site_label_1
_geom_bond_atom_site_label_2
_geom_bond_distance
_geom_bond_site_symmetry_2
_geom_bond_publ_flag
Co2 O3 1.8986(17) . y
Co2 O4 1.9171(18) . y
Co2 N2 1.901(2) . y
Co2 N3 1.888(2) . y
Co2 N5 1.895(2) . y
Co2 N4 1.896(2) . y
Co1 O2 2.1139(18) . y
Co1 O2 2.1139(18) 3_566 y
Co1 O1 2.0883(16) . y
Co1 O1 2.0883(16) 3_566 y
Co1 N1 2.1220(19) 3_566 y
Co1 N1 2.1221(19) . y
O3 C3 1.298(3) . ?
O5 H5 0.8582 . ?
O5 C9 1.357(3) . ?
O4 C14 1.298(3) . ?
O6 H6 0.8501 . ?
O6 C20 1.358(4) . ?
O2 H2A 0.8459 . ?
O2 H2B 0.8554 . ?
O1 H1A 0.8442 . ?
O1 H1B 0.8576 . ?
N2 N8 1.339(3) . ?
N2 C1 1.342(3) . ?
N8 N7 1.313(3) . ?
N7 N1 1.356(3) . ?
N1 C1 1.323(3) . ?
N6 N3 1.303(3) . ?
N6 C1 1.391(3) . ?
N3 C2 1.357(3) . ?
N5 N12 1.341(3) . ?
N5 C12 1.339(3) . ?
N12 N11 1.323(3) . ?
N11 N10 1.361(3) . ?
N10 C12 1.327(3) . ?
N9 N4 1.297(3) . ?
N9 C12 1.391(3) . ?
N4 C13 1.358(3) . ?
C2 C3 1.426(3) . ?
C2 C11 1.437(3) . ?
C3 C4 1.428(4) . ?
C4 H4 0.9300 . ?
C4 C5 1.359(4) . ?
C5 H5A 0.9300 . ?
C5 C6 1.431(4) . ?
C6 C7 1.406(4) . ?
C6 C11 1.421(4) . ?
C7 H7 0.9300 . ?
C7 C8 1.376(4) . ?
C8 H8 0.9300 . ?
C8 C9 1.400(4) . ?
C9 C10 1.390(4) . ?
C10 H10 0.9300 . ?
C10 C11 1.409(3) . ?
C13 C14 1.428(4) . ?
C13 C22 1.442(3) . ?
C14 C15 1.427(3) . ?
C15 H15 0.9300 . ?
C15 C16 1.355(4) . ?
C16 H16 0.9300 . ?
C16 C17 1.426(4) . ?
C17 C18 1.408(4) . ?
C17 C22 1.426(3) . ?
C18 H18 0.9300 . ?
C18 C19 1.376(5) . ?
C19 H19 0.9300 . ?
C19 C20 1.395(4) . ?
C20 C21 1.394(3) . ?
C21 H21 0.9300 . ?
C21 C22 1.398(4) . ?
O8 C23 1.266(6) . ?
N14 C23 1.306(7) . ?
N14 C25 1.478(7) . ?
N14 C26 1.473(7) . ?
C23 C24 1.500(7) . ?
C24 H24A 0.9600 . ?
C24 H24B 0.9600 . ?
C24 H24C 0.9600 . ?
C25 H25A 0.9600 . ?
C25 H25B 0.9600 . ?
C25 H25C 0.9600 . ?
C26 H26A 0.9600 . ?
C26 H26B 0.9600 . ?
C26 H26C 0.9600 . ?
O7 C27 1.299(10) . ?
N13 C27 1.324(6) . ?
N13 C29 1.484(10) . ?
N13 C30 1.474(9) . ?
C27 C28 1.484(10) . ?
C28 H28A 0.9600 . ?
C28 H28B 0.9600 . ?
C28 H28C 0.9600 . ?
C29 H29A 0.9600 . ?
C29 H29B 0.9600 . ?
C29 H29C 0.9600 . ?
C30 H30A 0.9600 . ?
C30 H30B 0.9600 . ?
C30 H30C 0.9600 . ?
O9 H9A 0.8503 . ?
O9 H9B 0.8500 . ?
O10 H10A 0.8653 . ?
O10 H10B 0.8604 . ?
O7A C27A 1.306(16) . ?
N13A C27A 1.317(11) . ?
N13A C29A 1.491(16) . ?
N13A C30A 1.467(14) . ?
C27A C28A 1.483(17) . ?
C28A H28D 0.9600 . ?
C28A H28E 0.9600 . ?
C28A H28F 0.9600 . ?
C29A H29D 0.9600 . ?
C29A H29E 0.9600 . ?
C29A H29F 0.9600 . ?
C30A H30D 0.9600 . ?
C30A H30E 0.9600 . ?
C30A H30F 0.9600 . ?
C23A O8A 1.285(11) . ?
C23A N14A 1.233(12) . ?
C23A C24A 1.503(11) . ?
N14A C25A 1.529(14) . ?
N14A C26A 1.449(13) . ?
C24A H24D 0.9600 . ?
C24A H24E 0.9600 . ?
C24A H24F 0.9600 . ?
C25A H25D 0.9600 . ?
C25A H25E 0.9600 . ?
C25A H25F 0.9600 . ?
C26A H26D 0.9600 . ?
C26A H26E 0.9600 . ?
C26A H26F 0.9600 . ?
